data_3000577
loop_
_publ_author_name
Zugenmaier

_journal_name_full 'To be published in Crystals'
_chemical_formula_sum 'C16 H15 N O5'
_chemical_name_systematic
;
4-((4'-nitro-[1,1'- biphenyl]-4-yl)oxy)butanoic acid (NO2-Bi-3S)
;
_space_group_name_Hall '-P 1'
_space_group_name_H-M_alt 'P -1'
_cell_angle_alpha 104.24(2)
_cell_angle_beta 110.67(2)
_cell_angle_gamma 92.76(2)
_cell_length_a 9.931(3)
_cell_length_b 11.924(3)
_cell_length_c 13.344(6)
_cell_measurement_temperature 293(2)
_cell_volume 1417.1(9)
_diffrn_ambient_temperature 293(2)
_diffrn_radiation_type MoK\a
_diffrn_radiation_wavelength 0.71073
_refine_ls_goodness_of_fit_ref 1.040
_refine_ls_R_factor_all 0.0414
_refine_ls_R_factor_gt 0.0348
_refine_ls_wR_factor_gt 0.0939
_refine_ls_wR_factor_ref 0.0999
_cod_database_code 3000577
_cod_hold_until_date 2025-06-19
_cod_depositor_requested_release_date 2025-06-19

loop_
_atom_site_label
_atom_site_fract_x
_atom_site_fract_y
_atom_site_fract_z
? ? ? ?
